data_1534649
loop_
_publ_author_name
'Schneidersmann, C.'
'Hoppe, R.'

_publ_section_title
;
 Das erste quaternaere Alkalioxoarsenat(V): Cs2 Na (As O4)
;
_journal_name_full 'Zeitschrift fuer Anorganische und Allgemeine Chemie'
_journal_page_first 67
_journal_page_last 74
_journal_volume 605
_journal_year 1991
_chemical_formula_sum 'As Cs2 Na O4'
_chemical_name_systematic 'Cs2 Na (As O4)'
_space_group_IT_number 11
_symmetry_space_group_name_Hall '-P 2yb'
_symmetry_space_group_name_H-M 'P 1 21/m 1'
_cell_angle_alpha 90
_cell_angle_beta 91.98
_cell_angle_gamma 90
_cell_formula_units_Z 2
_cell_length_a 8.275
_cell_length_b 6.157
_cell_length_c 6.056
_cell_volume 308.364
_citation_journal_id_ASTM ZAACAB
_cod_data_source_file Schneidersmann_ZAACAB_1991_22.cif
_cod_data_source_block As1Cs2Na1O4
_cod_original_formula_sum 'As1 Cs2 Na1 O4'
_cod_database_code 1534649

loop_
_symmetry_equiv_pos_as_xyz
x,y,z
-x,y+1/2,-z
-x,-y,-z
x,-y-1/2,z

loop_
_atom_site_label
_atom_site_type_symbol
_atom_site_fract_x
_atom_site_fract_y
_atom_site_fract_z
_atom_site_occupancy
_atom_site_U_iso_or_equiv
Cs1 Cs+1 0.504 0.75 0.2973 1 0.0
O1 O-2 0.1692 0.75 0.0401 1 0.0
Cs2 Cs+1 0.1905 0.25 0.1673 1 0.0
Na1 Na+1 0.0186 0.75 0.3542 1 0.0
O3 O-2 0.1693 0.53 0.6414 1 0.0
O2 O-2 0.4426 0.75 0.7969 1 0.0
As1 As+5 0.2398 0.75 0.7843 1 0.0
